data_4332675
loop_
_publ_author_name
'Patra, Apurba K.'
'Bill, Eckhard'
'Weyherm\"uller, Thomas'
'Stobie, Keira'
'Bell, Zoe'
'Ward, Michael D.'
'McCleverty, Jon A.'
'Wieghardt, Karl'

_publ_section_title
;
 Dinuclear Bis(1,2-diaryl-1,2-ethylenedithiolato)iron Complexes:&#x00A0;
 [FeIII2(L)4]n(n= 2&#x2212;, 1&#x2212;, 0, 1+)
;
_journal_issue 16
_journal_name_full 'Inorganic Chemistry'
_journal_page_first 6541
_journal_page_last 6548
_journal_paper_doi 10.1021/ic060665n
_journal_volume 45
_journal_year 2006
_chemical_formula_moiety '[C10 H10 Co]+, [C88 H104 Fe2 S8]-, 4 Toluene, 0.5 Et2O'
_chemical_formula_sum 'C128 H151 Co Fe2 O0.5 S8'
_chemical_formula_weight 2124.60
_chemical_name_systematic
; 
 ? 
;
_space_group_IT_number 2
_symmetry_cell_setting triclinic
_symmetry_space_group_name_Hall '-P 1'
_symmetry_space_group_name_H-M 'P -1'
_atom_sites_solution_hydrogens geom
_atom_sites_solution_primary direct
_atom_sites_solution_secondary difmap
_audit_creation_method SHELXL-97
_cell_angle_alpha 85.52(1)
_cell_angle_beta 88.85(1)
_cell_angle_gamma 65.67(1)
_cell_formula_units_Z 2
_cell_length_a 12.5268(8)
_cell_length_b 13.5759(8)
_cell_length_c 38.237(3)
_cell_measurement_temperature 100(2)
_cell_volume 5906.5(8)
_computing_cell_refinement 'Nonius Collect Software'
_computing_data_collection 'Nonius Collect Software'
_computing_data_reduction 'Nonius Collect Software'
_computing_structure_refinement 'SHELXL-97 (Sheldrick, 1997)'
_computing_structure_solution 'SHELXS-97 (Sheldrick, 1990)'
_diffrn_ambient_temperature 100(2)
_diffrn_measured_fraction_theta_full 0.898
_diffrn_measured_fraction_theta_max 0.898
_diffrn_measurement_device_type 'Nonius Kappa-CCD'
_diffrn_radiation_monochromator graphite
_diffrn_radiation_source 'rotating anode, 50kV, 80mA'
_diffrn_radiation_type MoK\a
_diffrn_radiation_wavelength 0.71073
_diffrn_reflns_av_R_equivalents 0.1054
_diffrn_reflns_av_sigmaI/netI 0.0933
_diffrn_reflns_limit_h_max 12
_diffrn_reflns_limit_h_min -13
_diffrn_reflns_limit_k_max 14
_diffrn_reflns_limit_k_min -14
_diffrn_reflns_limit_l_max 41
_diffrn_reflns_limit_l_min -41
_diffrn_reflns_number 51144
_diffrn_reflns_theta_full 22.50
_diffrn_reflns_theta_max 22.50
_diffrn_reflns_theta_min 3.13
_exptl_absorpt_coefficient_mu 0.570
_exptl_absorpt_correction_type none
_exptl_crystal_density_diffrn 1.195
_exptl_crystal_density_method 'not measured'
_exptl_crystal_F_000 2260
_exptl_crystal_size_max 0.16
_exptl_crystal_size_mid 0.14
_exptl_crystal_size_min 0.10
_refine_diff_density_max 1.823
_refine_diff_density_min -0.550
_refine_diff_density_rms 0.090
_refine_ls_extinction_method none
_refine_ls_goodness_of_fit_ref 1.089
_refine_ls_hydrogen_treatment mixed
_refine_ls_matrix_type full
_refine_ls_number_parameters 1213
_refine_ls_number_reflns 13908
_refine_ls_number_restraints 57
_refine_ls_restrained_S_all 1.087
_refine_ls_R_factor_all 0.1415
_refine_ls_R_factor_gt 0.0945
_refine_ls_shift/su_max 0.014
_refine_ls_shift/su_mean 0.000
_refine_ls_structure_factor_coef Fsqd
_refine_ls_weighting_details 'calc w=1/[\s^2^(Fo^2^)+(0.0616P)^2^+45.7295P] where P=(Fo^2^+2Fc^2^)/3'
_refine_ls_weighting_scheme calc
_refine_ls_wR_factor_gt 0.2000
_refine_ls_wR_factor_ref 0.2289
_reflns_number_gt 9442
_reflns_number_total 13908
_reflns_threshold_expression >2sigma(I)
_cod_data_source_file ic060665nsup1.cif
_cod_data_source_block 2
_cod_depositor_comments
;
The following automatic conversions were performed:

'_symmetry_cell_setting' value 'Triclinic' changed to 'triclinic'
according to /home/saulius/struct/CIF-dictionaries/cif_core.dic
dictionary named 'cif_core.dic' version 2.4.2 from 2011-04-26.

Automatic conversion script
Id: cif_fix_values 1891 2012-01-12 08:04:46Z andrius 
;
_cod_original_cell_volume 5906.5(7)
_cod_original_sg_symbol_H-M P-1
_cod_database_code 4332675

loop_
_symmetry_equiv_pos_as_xyz
'x, y, z'
'-x, -y, -z'

loop_
_atom_site_label
_atom_site_type_symbol
_atom_site_fract_x
_atom_site_fract_y
_atom_site_fract_z
_atom_site_U_iso_or_equiv
_atom_site_adp_type
_atom_site_occupancy
_atom_site_symmetry_multiplicity
_atom_site_calc_flag
_atom_site_refinement_flags
_atom_site_disorder_assembly
_atom_site_disorder_group
Fe1 Fe 0.61487(12) 0.23871(9) 0.26991(3) 0.0266(3) Uani 1 1 d . . .
Fe2 Fe 0.40854(12) 0.26727(9) 0.23481(3) 0.0284(4) Uani 1 1 d . . .
S1 S 0.6731(2) 0.07206(16) 0.29402(6) 0.0290(6) Uani 1 1 d . . .
S2 S 0.7035(2) 0.27083(17) 0.31399(6) 0.0352(6) Uani 1 1 d . . .
C1 C 0.7378(8) 0.0663(6) 0.3341(2) 0.026(2) Uani 1 1 d . . .
C2 C 0.7544(8) 0.1554(6) 0.3432(2) 0.025(2) Uani 1 1 d . . .
C3 C 0.8124(8) 0.1660(6) 0.3751(2) 0.028(2) Uani 1 1 d . . .
C4 C 0.8888(8) 0.2184(7) 0.3730(2) 0.031(2) Uani 1 1 d . . .
H4A H 0.9074 0.2421 0.3506 0.037 Uiso 1 1 calc R . .
C5 C 0.9378(8) 0.2365(6) 0.4028(2) 0.033(2) Uani 1 1 d . . .
H5A H 0.9881 0.2732 0.4002 0.039 Uiso 1 1 calc R . .
C6 C 0.9155(8) 0.2027(6) 0.4363(2) 0.028(2) Uani 1 1 d . . .
C7 C 0.8410(9) 0.1487(7) 0.4382(2) 0.036(2) Uani 1 1 d . . .
H7A H 0.8241 0.1238 0.4606 0.043 Uiso 1 1 calc R . .
C8 C 0.7907(8) 0.1298(6) 0.4089(2) 0.031(2) Uani 1 1 d . . .
H8A H 0.7414 0.0922 0.4117 0.037 Uiso 1 1 calc R . .
C9 C 0.7811(8) -0.0403(7) 0.3546(2) 0.028(2) Uani 1 1 d . A .
C10 C 0.7069(9) -0.0950(7) 0.3585(2) 0.034(2) Uani 1 1 d . . .
H10A H 0.6296 -0.0609 0.3489 0.041 Uiso 1 1 calc R . .
C11 C 0.7439(9) -0.1978(7) 0.3759(2) 0.037(2) Uani 1 1 d . A .
H11A H 0.6913 -0.2320 0.3784 0.044 Uiso 1 1 calc R . .
C12 C 0.8566(9) -0.2506(7) 0.3898(2) 0.034(2) Uani 1 1 d . . .
C13 C 0.9301(9) -0.1971(7) 0.3861(2) 0.037(2) Uani 1 1 d . A .
H13A H 1.0076 -0.2316 0.3955 0.044 Uiso 1 1 calc R . .
C14 C 0.8927(8) -0.0932(6) 0.3688(2) 0.028(2) Uani 1 1 d . . .
H14A H 0.9451 -0.0586 0.3668 0.034 Uiso 1 1 calc R A .
C15 C 0.9589(9) 0.2320(7) 0.4691(2) 0.037(3) Uani 1 1 d . . .
C16 C 1.0141(9) 0.1323(7) 0.4951(2) 0.041(3) Uani 1 1 d . . .
H16A H 0.9565 0.1021 0.5011 0.062 Uiso 1 1 calc R . .
H16B H 1.0385 0.1533 0.5165 0.062 Uiso 1 1 calc R . .
H16C H 1.0825 0.0775 0.4845 0.062 Uiso 1 1 calc R . .
C17 C 0.8541(9) 0.3175(7) 0.4869(2) 0.049(3) Uani 1 1 d . . .
H17A H 0.7947 0.2892 0.4923 0.073 Uiso 1 1 calc R . .
H17B H 0.8202 0.3837 0.4712 0.073 Uiso 1 1 calc R . .
H17C H 0.8807 0.3343 0.5088 0.073 Uiso 1 1 calc R . .
C18 C 1.0524(10) 0.2770(8) 0.4611(2) 0.049(3) Uani 1 1 d . . .
H18A H 1.1196 0.2227 0.4499 0.073 Uiso 1 1 calc R . .
H18B H 1.0782 0.2939 0.4830 0.073 Uiso 1 1 calc R . .
H18C H 1.0188 0.3431 0.4453 0.073 Uiso 1 1 calc R . .
C19 C 0.8938(11) -0.3656(9) 0.4071(3) 0.035(3) Uani 0.741(10) 1 d PD A 1
C20 C 0.9373(14) -0.3668(10) 0.4438(3) 0.059(5) Uani 0.741(10) 1 d PD A 1
H20A H 1.0000 -0.3412 0.4426 0.089 Uiso 0.741(10) 1 calc PR A 1
H20B H 0.9676 -0.4408 0.4549 0.089 Uiso 0.741(10) 1 calc PR A 1
H20C H 0.8726 -0.3191 0.4576 0.089 Uiso 0.741(10) 1 calc PR A 1
C21 C 0.7962(13) -0.4070(12) 0.4100(4) 0.073(5) Uani 0.741(10) 1 d PD A 1
H21A H 0.7325 -0.3598 0.4243 0.110 Uiso 0.741(10) 1 calc PR A 1
H21B H 0.8280 -0.4811 0.4211 0.110 Uiso 0.741(10) 1 calc PR A 1
H21C H 0.7660 -0.4066 0.3865 0.110 Uiso 0.741(10) 1 calc PR A 1
C22 C 0.9913(15) -0.4403(11) 0.3856(4) 0.070(6) Uani 0.741(10) 1 d PD A 1
H22A H 1.0539 -0.4146 0.3834 0.105 Uiso 0.741(10) 1 calc PR A 1
H22B H 0.9612 -0.4411 0.3622 0.105 Uiso 0.741(10) 1 calc PR A 1
H22C H 1.0225 -0.5137 0.3972 0.105 Uiso 0.741(10) 1 calc PR A 1
C19X C 0.917(3) -0.369(2) 0.4069(7) 0.035(3) Uani 0.259(10) 1 d PD A 2
C20X C 1.042(3) -0.409(3) 0.4198(9) 0.059(5) Uani 0.259(10) 1 d PD A 2
H20D H 1.0937 -0.4136 0.3997 0.089 Uiso 0.259(10) 1 calc PR A 2
H20E H 1.0659 -0.4816 0.4319 0.089 Uiso 0.259(10) 1 calc PR A 2
H20F H 1.0488 -0.3596 0.4360 0.089 Uiso 0.259(10) 1 calc PR A 2
C21X C 0.840(3) -0.369(3) 0.4389(10) 0.073(5) Uani 0.259(10) 1 d PD A 2
H21D H 0.8459 -0.3202 0.4557 0.110 Uiso 0.259(10) 1 calc PR A 2
H21E H 0.8676 -0.4426 0.4502 0.110 Uiso 0.259(10) 1 calc PR A 2
H21F H 0.7585 -0.3443 0.4312 0.110 Uiso 0.259(10) 1 calc PR A 2
C22X C 0.906(4) -0.443(3) 0.3815(9) 0.070(6) Uani 0.259(10) 1 d PD A 2
H22D H 0.9579 -0.4471 0.3615 0.105 Uiso 0.259(10) 1 calc PR A 2
H22E H 0.8251 -0.4159 0.3731 0.105 Uiso 0.259(10) 1 calc PR A 2
H22F H 0.9292 -0.5160 0.3933 0.105 Uiso 0.259(10) 1 calc PR A 2
S31 S 0.6367(2) 0.37471(16) 0.23943(5) 0.0294(6) Uani 1 1 d . . .
S32 S 0.6053(2) 0.17314(16) 0.21948(5) 0.0262(6) Uani 1 1 d . . .
C31 C 0.6445(8) 0.3459(6) 0.1954(2) 0.028(2) Uani 1 1 d . . .
C32 C 0.6293(7) 0.2584(6) 0.1856(2) 0.024(2) Uani 1 1 d . . .
C33 C 0.6255(8) 0.2268(6) 0.1498(2) 0.024(2) Uani 1 1 d . B .
C34 C 0.6811(8) 0.1186(7) 0.1419(2) 0.034(2) Uani 1 1 d . . .
H34A H 0.7241 0.0650 0.1598 0.040 Uiso 1 1 calc R . .
C35 C 0.6752(9) 0.0879(7) 0.1086(2) 0.037(3) Uani 1 1 d . B .
H35A H 0.7139 0.0135 0.1043 0.045 Uiso 1 1 calc R . .
C36 C 0.6142(8) 0.1628(7) 0.0814(2) 0.032(2) Uani 1 1 d . . .
C37 C 0.5589(8) 0.2710(6) 0.0891(2) 0.030(2) Uani 1 1 d . B .
H37A H 0.5168 0.3247 0.0711 0.036 Uiso 1 1 calc R . .
C38 C 0.5642(8) 0.3017(7) 0.1226(2) 0.033(2) Uani 1 1 d . . .
H38A H 0.5248 0.3760 0.1271 0.039 Uiso 1 1 calc R B .
C39 C 0.6680(8) 0.4259(6) 0.1708(2) 0.029(2) Uani 1 1 d . . .
C40 C 0.7467(8) 0.3959(7) 0.1442(2) 0.033(2) Uani 1 1 d . . .
H40A H 0.7893 0.3210 0.1411 0.040 Uiso 1 1 calc R . .
C41 C 0.7664(8) 0.4723(7) 0.1215(2) 0.034(2) Uani 1 1 d . . .
H41A H 0.8242 0.4483 0.1039 0.040 Uiso 1 1 calc R . .
C42 C 0.7027(8) 0.5828(7) 0.1241(2) 0.030(2) Uani 1 1 d . . .
C43 C 0.6230(8) 0.6123(7) 0.1513(2) 0.033(2) Uani 1 1 d . . .
H43A H 0.5789 0.6872 0.1540 0.040 Uiso 1 1 calc R . .
C44 C 0.6049(8) 0.5384(7) 0.1743(2) 0.030(2) Uani 1 1 d . . .
H44A H 0.5501 0.5625 0.1926 0.036 Uiso 1 1 calc R . .
C45 C 0.6091(14) 0.1292(10) 0.0432(3) 0.040(3) Uani 0.593(13) 1 d PD B 1
C46 C 0.631(2) 0.0109(11) 0.0426(4) 0.071(6) Uani 0.593(13) 1 d PD B 1
H46D H 0.6258 -0.0058 0.0184 0.107 Uiso 0.593(13) 1 calc PR B 1
H46E H 0.5726 -0.0034 0.0569 0.107 Uiso 0.593(13) 1 calc PR B 1
H46F H 0.7097 -0.0347 0.0522 0.107 Uiso 0.593(13) 1 calc PR B 1
C47 C 0.708(2) 0.146(2) 0.0224(5) 0.106(10) Uani 0.593(13) 1 d PD B 1
H47D H 0.7077 0.1258 -0.0017 0.159 Uiso 0.593(13) 1 calc PR B 1
H47E H 0.7838 0.0996 0.0337 0.159 Uiso 0.593(13) 1 calc PR B 1
H47F H 0.6959 0.2218 0.0220 0.159 Uiso 0.593(13) 1 calc PR B 1
C48 C 0.4944(18) 0.1994(16) 0.0249(6) 0.100(9) Uani 0.593(13) 1 d PD B 1
H48D H 0.4941 0.1757 0.0014 0.150 Uiso 0.593(13) 1 calc PR B 1
H48E H 0.4845 0.2750 0.0231 0.150 Uiso 0.593(13) 1 calc PR B 1
H48F H 0.4299 0.1930 0.0385 0.150 Uiso 0.593(13) 1 calc PR B 1
C45X C 0.610(2) 0.1260(16) 0.0457(5) 0.040(3) Uani 0.407(13) 1 d PD B 2
C46X C 0.732(2) 0.057(2) 0.0332(7) 0.071(6) Uani 0.407(13) 1 d PD B 2
H46A H 0.7693 -0.0061 0.0501 0.107 Uiso 0.407(13) 1 calc PR B 2
H46B H 0.7784 0.0994 0.0311 0.107 Uiso 0.407(13) 1 calc PR B 2
H46C H 0.7258 0.0314 0.0102 0.107 Uiso 0.407(13) 1 calc PR B 2
C47X C 0.554(3) 0.2227(19) 0.0181(8) 0.106(10) Uani 0.407(13) 1 d PD B 2
H47A H 0.5997 0.2668 0.0170 0.159 Uiso 0.407(13) 1 calc PR B 2
H47B H 0.4736 0.2670 0.0248 0.159 Uiso 0.407(13) 1 calc PR B 2
H47C H 0.5540 0.1956 -0.0049 0.159 Uiso 0.407(13) 1 calc PR B 2
C48X C 0.536(2) 0.062(2) 0.0480(7) 0.100(9) Uani 0.407(13) 1 d PD B 2
H48A H 0.5733 -0.0023 0.0643 0.150 Uiso 0.407(13) 1 calc PR B 2
H48B H 0.5294 0.0393 0.0247 0.150 Uiso 0.407(13) 1 calc PR B 2
H48C H 0.4582 0.1071 0.0564 0.150 Uiso 0.407(13) 1 calc PR B 2
C49 C 0.7197(9) 0.6702(7) 0.0994(2) 0.040(3) Uani 1 1 d . . .
C50 C 0.8141(11) 0.6211(8) 0.0720(3) 0.061(3) Uani 1 1 d . . .
H50A H 0.8894 0.5777 0.0839 0.091 Uiso 1 1 calc R . .
H50B H 0.8211 0.6795 0.0567 0.091 Uiso 1 1 calc R . .
H50C H 0.7923 0.5749 0.0579 0.091 Uiso 1 1 calc R . .
C51 C 0.6000(10) 0.7413(8) 0.0805(3) 0.053(3) Uani 1 1 d . . .
H51A H 0.5770 0.6960 0.0663 0.079 Uiso 1 1 calc R . .
H51B H 0.6080 0.7993 0.0653 0.079 Uiso 1 1 calc R . .
H51C H 0.5399 0.7731 0.0980 0.079 Uiso 1 1 calc R . .
C52 C 0.7542(9) 0.7443(7) 0.1210(2) 0.042(3) Uani 1 1 d . . .
H52A H 0.8297 0.7015 0.1329 0.063 Uiso 1 1 calc R . .
H52B H 0.6941 0.7762 0.1386 0.063 Uiso 1 1 calc R . .
H52C H 0.7607 0.8022 0.1054 0.063 Uiso 1 1 calc R . .
S61 S 0.3516(2) 0.43277(17) 0.20923(6) 0.0305(6) Uani 1 1 d . . .
S62 S 0.3159(2) 0.23346(17) 0.19248(6) 0.0328(6) Uani 1 1 d . . .
C61 C 0.2820(9) 0.4365(7) 0.1705(2) 0.036(2) Uani 1 1 d . . .
C62 C 0.2616(8) 0.3460(7) 0.1627(2) 0.031(2) Uani 1 1 d . . .
C63 C 0.2069(8) 0.3323(7) 0.1310(2) 0.032(2) Uani 1 1 d . . .
C64 C 0.2401(9) 0.3521(7) 0.0975(2) 0.043(3) Uani 1 1 d . . .
H64A H 0.2988 0.3792 0.0945 0.051 Uiso 1 1 calc R . .
C65 C 0.1903(9) 0.3334(7) 0.0686(2) 0.040(3) Uani 1 1 d . . .
H65A H 0.2152 0.3486 0.0459 0.048 Uiso 1 1 calc R . .
C66 C 0.1040(9) 0.2927(6) 0.0713(2) 0.035(2) Uani 1 1 d . . .
C67 C 0.0702(9) 0.2754(7) 0.1048(2) 0.041(3) Uani 1 1 d . . .
H67A H 0.0113 0.2486 0.1079 0.050 Uiso 1 1 calc R . .
C68 C 0.1186(8) 0.2954(7) 0.1341(2) 0.033(2) Uani 1 1 d . . .
H68A H 0.0911 0.2838 0.1567 0.039 Uiso 1 1 calc R . .
C69 C 0.2387(8) 0.5385(7) 0.1476(2) 0.030(2) Uani 1 1 d . . .
C70 C 0.3080(9) 0.5965(7) 0.1427(2) 0.037(2) Uani 1 1 d . . .
H70A H 0.3825 0.5694 0.1540 0.044 Uiso 1 1 calc R . .
C71 C 0.2704(10) 0.6933(8) 0.1215(2) 0.044(3) Uani 1 1 d . . .
H71A H 0.3214 0.7289 0.1181 0.052 Uiso 1 1 calc R . .
C72 C 0.1617(10) 0.7388(7) 0.1056(2) 0.040(3) Uani 1 1 d . . .
C73 C 0.0915(9) 0.6814(7) 0.1108(2) 0.036(2) Uani 1 1 d . . .
H73A H 0.0159 0.7097 0.1001 0.043 Uiso 1 1 calc R . .
C74 C 0.1302(9) 0.5839(7) 0.1311(2) 0.040(3) Uani 1 1 d . . .
H74A H 0.0803 0.5468 0.1338 0.048 Uiso 1 1 calc R . .
C75 C 0.0565(9) 0.2670(7) 0.0383(2) 0.040(3) Uani 1 1 d . . .
C76 C 0.0067(9) 0.3680(7) 0.0125(2) 0.042(3) Uani 1 1 d . . .
H76A H 0.0679 0.3935 0.0066 0.063 Uiso 1 1 calc R . .
H76B H -0.0590 0.4251 0.0234 0.063 Uiso 1 1 calc R . .
H76C H -0.0209 0.3498 -0.0088 0.063 Uiso 1 1 calc R . .
C77 C 0.1574(10) 0.1767(8) 0.0203(3) 0.058(3) Uani 1 1 d . . .
H77A H 0.2201 0.2004 0.0145 0.087 Uiso 1 1 calc R . .
H77B H 0.1277 0.1617 -0.0013 0.087 Uiso 1 1 calc R . .
H77C H 0.1881 0.1106 0.0361 0.087 Uiso 1 1 calc R . .
C78 C -0.0420(10) 0.2294(8) 0.0465(3) 0.055(3) Uani 1 1 d . . .
H78A H -0.1065 0.2863 0.0579 0.082 Uiso 1 1 calc R . .
H78B H -0.0118 0.1631 0.0623 0.082 Uiso 1 1 calc R . .
H78C H -0.0705 0.2148 0.0247 0.082 Uiso 1 1 calc R . .
C79 C 0.1148(11) 0.8470(9) 0.0833(3) 0.056(3) Uani 1 1 d . . .
C80 C 0.0159(16) 0.9290(10) 0.1032(3) 0.113(6) Uani 1 1 d . . .
H80A H -0.0449 0.9022 0.1081 0.169 Uiso 1 1 calc R . .
H80B H -0.0176 0.9982 0.0889 0.169 Uiso 1 1 calc R . .
H80C H 0.0464 0.9395 0.1253 0.169 Uiso 1 1 calc R . .
C81 C 0.0697(14) 0.8349(11) 0.0486(3) 0.100(5) Uani 1 1 d . . .
H81A H 0.1337 0.7819 0.0359 0.150 Uiso 1 1 calc R . .
H81B H 0.0388 0.9050 0.0348 0.150 Uiso 1 1 calc R . .
H81C H 0.0071 0.8097 0.0524 0.150 Uiso 1 1 calc R . .
C82 C 0.2131(16) 0.8851(15) 0.0757(6) 0.183(12) Uani 1 1 d . . .
H82A H 0.2761 0.8305 0.0631 0.275 Uiso 1 1 calc R . .
H82B H 0.2440 0.8953 0.0978 0.275 Uiso 1 1 calc R . .
H82C H 0.1819 0.9539 0.0611 0.275 Uiso 1 1 calc R . .
S91 S 0.3850(2) 0.13322(17) 0.26553(6) 0.0311(6) Uani 1 1 d . . .
S92 S 0.4183(2) 0.33377(16) 0.28518(5) 0.0269(6) Uani 1 1 d . . .
C91 C 0.3804(8) 0.1602(6) 0.3092(2) 0.028(2) Uani 1 1 d . . .
C92 C 0.3945(8) 0.2494(6) 0.3189(2) 0.025(2) Uani 1 1 d . . .
C93 C 0.3969(8) 0.2812(7) 0.3549(2) 0.028(2) Uani 1 1 d . . .
C94 C 0.3298(9) 0.3853(7) 0.3640(2) 0.042(3) Uani 1 1 d . . .
H94A H 0.2808 0.4381 0.3468 0.050 Uiso 1 1 calc R . .
C95 C 0.3334(10) 0.4129(7) 0.3975(2) 0.050(3) Uani 1 1 d . . .
H95A H 0.2857 0.4851 0.4028 0.061 Uiso 1 1 calc R . .
C96 C 0.4029(8) 0.3411(7) 0.4238(2) 0.032(2) Uani 1 1 d . . .
C97 C 0.4689(8) 0.2386(7) 0.4145(2) 0.032(2) Uani 1 1 d . . .
H97A H 0.5177 0.1862 0.4319 0.038 Uiso 1 1 calc R . .
C98 C 0.4677(8) 0.2076(7) 0.3810(2) 0.034(2) Uani 1 1 d . . .
H98A H 0.5156 0.1354 0.3758 0.040 Uiso 1 1 calc R . .
C99 C 0.3559(8) 0.0830(7) 0.3343(2) 0.031(2) Uani 1 1 d . . .
C100 C 0.2746(8) 0.1150(7) 0.3612(2) 0.032(2) Uani 1 1 d . . .
H10B H 0.2342 0.1897 0.3650 0.038 Uiso 1 1 calc R . .
C101 C 0.2523(8) 0.0376(7) 0.3825(2) 0.032(2) Uani 1 1 d . . .
H10C H 0.1963 0.0614 0.4006 0.039 Uiso 1 1 calc R . .
C102 C 0.3082(8) -0.0717(7) 0.3785(2) 0.030(2) Uani 1 1 d . . .
C103 C 0.3905(8) -0.1049(7) 0.3517(2) 0.031(2) Uani 1 1 d . . .
H10D H 0.4309 -0.1799 0.3484 0.037 Uiso 1 1 calc R . .
C104 C 0.4135(8) -0.0295(7) 0.3302(2) 0.027(2) Uani 1 1 d . . .
H10E H 0.4694 -0.0538 0.3121 0.033 Uiso 1 1 calc R . .
C105 C 0.4040(10) 0.3728(7) 0.4616(2) 0.047(3) Uani 1 1 d . . .
C106 C 0.3010(18) 0.3607(16) 0.4812(3) 0.142(9) Uani 1 1 d . . .
H10F H 0.2997 0.3808 0.5053 0.212 Uiso 1 1 calc R . .
H10G H 0.3104 0.2853 0.4816 0.212 Uiso 1 1 calc R . .
H10H H 0.2272 0.4083 0.4692 0.212 Uiso 1 1 calc R . .
C107 C 0.5144(15) 0.3014(10) 0.4813(3) 0.121(7) Uani 1 1 d . . .
H10I H 0.5814 0.3083 0.4695 0.181 Uiso 1 1 calc R . .
H10J H 0.5241 0.2259 0.4820 0.181 Uiso 1 1 calc R . .
H10K H 0.5099 0.3234 0.5053 0.181 Uiso 1 1 calc R . .
C108 C 0.3856(12) 0.4905(8) 0.4623(3) 0.068(4) Uani 1 1 d . . .
H10L H 0.4508 0.5010 0.4506 0.102 Uiso 1 1 calc R . .
H10M H 0.3821 0.5090 0.4867 0.102 Uiso 1 1 calc R . .
H10N H 0.3119 0.5375 0.4502 0.102 Uiso 1 1 calc R . .
C109 C 0.2846(9) -0.1589(7) 0.4013(2) 0.043(3) Uani 1 1 d . . .
C110 C 0.2463(10) -0.2249(8) 0.3774(3) 0.049(3) Uani 1 1 d . . .
H11B H 0.1719 -0.1775 0.3657 0.073 Uiso 1 1 calc R . .
H11C H 0.2363 -0.2838 0.3916 0.073 Uiso 1 1 calc R . .
H11D H 0.3062 -0.2555 0.3598 0.073 Uiso 1 1 calc R . .
C111 C 0.3994(11) -0.2356(8) 0.4204(3) 0.061(3) Uani 1 1 d . . .
H11E H 0.4242 -0.1946 0.4360 0.092 Uiso 1 1 calc R . .
H11F H 0.4605 -0.2675 0.4031 0.092 Uiso 1 1 calc R . .
H11G H 0.3866 -0.2934 0.4343 0.092 Uiso 1 1 calc R . .
C112 C 0.1871(12) -0.1083(9) 0.4282(3) 0.065(4) Uani 1 1 d . . .
H11H H 0.1141 -0.0610 0.4157 0.098 Uiso 1 1 calc R . .
H11I H 0.2104 -0.0657 0.4435 0.098 Uiso 1 1 calc R . .
H11J H 0.1751 -0.1660 0.4424 0.098 Uiso 1 1 calc R . .
Co1 Co 0.05871(12) 0.05179(9) 0.24796(3) 0.0313(4) Uani 1 1 d . . .
C201 C -0.0587(12) 0.1903(9) 0.2231(3) 0.062(3) Uani 1 1 d . . .
H20G H -0.1219 0.2456 0.2338 0.074 Uiso 1 1 calc R . .
C202 C 0.0547(11) 0.1852(8) 0.2188(3) 0.053(3) Uani 1 1 d . . .
H20H H 0.0817 0.2367 0.2258 0.063 Uiso 1 1 calc R . .
C203 C 0.1229(11) 0.0882(8) 0.2019(2) 0.051(3) Uani 1 1 d . . .
H20I H 0.2030 0.0634 0.1956 0.061 Uiso 1 1 calc R . .
C204 C 0.0480(11) 0.0376(9) 0.1966(3) 0.048(3) Uani 1 1 d . . .
H20J H 0.0696 -0.0290 0.1861 0.058 Uiso 1 1 calc R . .
C205 C -0.0630(13) 0.0996(11) 0.2089(3) 0.069(4) Uani 1 1 d . . .
H20K H -0.1298 0.0835 0.2078 0.082 Uiso 1 1 calc R . .
C206 C 0.0129(12) 0.0542(10) 0.2991(3) 0.055(3) Uani 1 1 d . . .
H20L H -0.0522 0.1084 0.3096 0.066 Uiso 1 1 calc R . .
C207 C 0.0127(13) -0.0377(10) 0.2856(3) 0.060(3) Uani 1 1 d . . .
H20M H -0.0517 -0.0573 0.2850 0.072 Uiso 1 1 calc R . .
C208 C 0.1275(14) -0.0969(10) 0.2730(3) 0.069(4) Uani 1 1 d . . .
H20N H 0.1530 -0.1634 0.2623 0.083 Uiso 1 1 calc R . .
C209 C 0.1975(10) -0.0403(9) 0.2792(2) 0.052(3) Uani 1 1 d . . .
H20O H 0.2780 -0.0612 0.2739 0.063 Uiso 1 1 calc R . .
C210 C 0.1212(12) 0.0548(8) 0.2951(3) 0.056(3) Uani 1 1 d . . .
H21G H 0.1425 0.1102 0.3019 0.068 Uiso 1 1 calc R . .
C301 C -0.0521(7) 0.4767(5) 0.23756(13) 0.040(3) Uani 1 1 d GD . .
C302 C -0.1361(5) 0.4666(5) 0.26008(19) 0.054(3) Uani 1 1 d G . .
H302 H -0.2158 0.4948 0.2526 0.065 Uiso 1 1 calc R . .
C303 C -0.1036(7) 0.4151(6) 0.29347(18) 0.068(4) Uani 1 1 d G . .
H303 H -0.1610 0.4082 0.3089 0.082 Uiso 1 1 calc R . .
C304 C 0.0129(8) 0.3738(5) 0.30436(14) 0.060(3) Uani 1 1 d G . .
H304 H 0.0352 0.3386 0.3272 0.072 Uiso 1 1 calc R . .
C305 C 0.0969(6) 0.3840(5) 0.2818(2) 0.054(3) Uani 1 1 d G . .
H305 H 0.1766 0.3557 0.2893 0.065 Uiso 1 1 calc R . .
C306 C 0.0644(6) 0.4354(5) 0.24844(17) 0.048(3) Uani 1 1 d G . .
H306 H 0.1218 0.4424 0.2331 0.057 Uiso 1 1 calc R . .
C307 C -0.0885(11) 0.5327(9) 0.2016(2) 0.066(3) Uani 1 1 d D . .
H30F H -0.0195 0.5326 0.1890 0.098 Uiso 1 1 calc R . .
H30G H -0.1452 0.6076 0.2036 0.098 Uiso 1 1 calc R . .
H30H H -0.1244 0.4943 0.1886 0.098 Uiso 1 1 calc R . .
C401 C -0.0284(9) -0.2690(7) 0.25976(15) 0.080(5) Uani 1 1 d GD . .
C402 C 0.0567(7) -0.2955(5) 0.2340(2) 0.061(3) Uani 1 1 d G . .
H402 H 0.1337 -0.3483 0.2394 0.073 Uiso 1 1 calc R . .
C403 C 0.0291(8) -0.2446(6) 0.20038(17) 0.063(3) Uani 1 1 d G . .
H403 H 0.0873 -0.2628 0.1828 0.076 Uiso 1 1 calc R . .
C404 C -0.0835(9) -0.1673(6) 0.19249(19) 0.079(4) Uani 1 1 d G . .
H404 H -0.1024 -0.1326 0.1695 0.094 Uiso 1 1 calc R . .
C405 C -0.1686(6) -0.1408(6) 0.2182(3) 0.086(4) Uani 1 1 d G . .
H405 H -0.2456 -0.0879 0.2129 0.104 Uiso 1 1 calc R . .
C406 C -0.1410(8) -0.1916(7) 0.2519(3) 0.082(5) Uani 1 1 d G . .
H406 H -0.1992 -0.1735 0.2695 0.099 Uiso 1 1 calc R . .
C407 C -0.0013(17) -0.3210(11) 0.2962(3) 0.125(7) Uani 1 1 d D . .
H40H H -0.0714 -0.2910 0.3106 0.188 Uiso 1 1 calc R . .
H40I H 0.0619 -0.3068 0.3063 0.188 Uiso 1 1 calc R . .
H40J H 0.0234 -0.3994 0.2958 0.188 Uiso 1 1 calc R . .
C501 C 0.4194(10) 0.9462(7) 0.1625(2) 0.087(5) Uani 1 1 d GD . .
C502 C 0.4978(9) 0.9422(7) 0.1884(3) 0.091(5) Uani 1 1 d G . .
H502 H 0.5395 0.9869 0.1855 0.110 Uiso 1 1 calc R . .
C503 C 0.5153(9) 0.8726(9) 0.2185(2) 0.104(5) Uani 1 1 d G . .
H503 H 0.5689 0.8699 0.2362 0.125 Uiso 1 1 calc R . .
C504 C 0.4543(11) 0.8071(7) 0.2227(3) 0.106(6) Uani 1 1 d G . .
H504 H 0.4663 0.7596 0.2433 0.128 Uiso 1 1 calc R . .
C505 C 0.3759(9) 0.8112(8) 0.1968(4) 0.104(6) Uani 1 1 d G . .
H505 H 0.3342 0.7664 0.1997 0.124 Uiso 1 1 calc R . .
C506 C 0.3584(8) 0.8807(10) 0.1668(3) 0.104(6) Uani 1 1 d G . .
H506 H 0.3048 0.8835 0.1491 0.125 Uiso 1 1 calc R . .
C507 C 0.4003(13) 1.0204(10) 0.1299(3) 0.087(4) Uani 1 1 d D . .
H50I H 0.4494 1.0607 0.1309 0.131 Uiso 1 1 calc R . .
H50J H 0.3177 1.0715 0.1280 0.131 Uiso 1 1 calc R . .
H50K H 0.4213 0.9775 0.1094 0.131 Uiso 1 1 calc R . .
C601 C 0.5466(14) 0.4844(16) -0.0088(4) 0.070(7) Uiso 0.50 1 d PGD . .
C602 C 0.4369(17) 0.4992(14) -0.0210(4) 0.069(15) Uiso 0.50 1 d PGD . .
H602 H 0.4269 0.4874 -0.0446 0.083 Uiso 0.50 1 calc PR . .
C603 C 0.3418(13) 0.5312(15) 0.0014(5) 0.077(8) Uiso 0.50 1 d PGD . .
H603 H 0.2668 0.5413 -0.0069 0.093 Uiso 0.50 1 calc PR . .
C604 C 0.3564(15) 0.5484(16) 0.0360(5) 0.19(4) Uiso 0.50 1 d PGD . .
H604 H 0.2914 0.5703 0.0513 0.222 Uiso 0.50 1 calc PR . .
C605 C 0.4662(18) 0.5336(15) 0.0482(4) 0.076(7) Uiso 0.50 1 d PGD . .
H605 H 0.4762 0.5454 0.0719 0.091 Uiso 0.50 1 calc PR . .
C606 C 0.5613(14) 0.5016(15) 0.0258(5) 0.087(19) Uiso 0.50 1 d PGD . .
H606 H 0.6363 0.4915 0.0342 0.104 Uiso 0.50 1 calc PR . .
C607 C 0.6407(17) 0.4526(18) -0.0353(5) 0.062(12) Uiso 0.50 1 d PD . .
H60A H 0.7143 0.4453 -0.0246 0.093 Uiso 0.50 1 calc PR . .
H60B H 0.6191 0.5084 -0.0550 0.093 Uiso 0.50 1 calc PR . .
H60C H 0.6508 0.3833 -0.0439 0.093 Uiso 0.50 1 calc PR . .
C701 C 0.5481(14) -0.0192(15) 0.4911(4) 0.069(7) Uiso 0.50 1 d PGD . .
C702 C 0.5784(14) -0.0143(15) 0.5255(4) 0.086(12) Uiso 0.50 1 d PGD . .
H702 H 0.6584 -0.0377 0.5320 0.104 Uiso 0.50 1 calc PR . .
C703 C 0.4915(19) 0.0248(15) 0.5504(3) 0.086(8) Uiso 0.50 1 d PGD . .
H703 H 0.5122 0.0281 0.5739 0.103 Uiso 0.50 1 calc PR . .
C704 C 0.3745(17) 0.0590(15) 0.5409(4) 0.079(15) Uiso 0.50 1 d PGD . .
H704 H 0.3151 0.0857 0.5579 0.095 Uiso 0.50 1 calc PR . .
C705 C 0.3442(13) 0.0541(13) 0.5065(4) 0.073(7) Uiso 0.50 1 d PGD . .
H705 H 0.2642 0.0775 0.5000 0.088 Uiso 0.50 1 calc PR . .
C706 C 0.4310(15) 0.0150(14) 0.4816(3) 0.052(8) Uiso 0.50 1 d PGD . .
H706 H 0.4104 0.0117 0.4581 0.062 Uiso 0.50 1 calc PR . .
C707 C 0.645(3) -0.060(3) 0.4655(10) 0.12(2) Uiso 0.50 1 d PD . .
H70B H 0.6124 -0.0596 0.4424 0.182 Uiso 0.50 1 calc PR . .
H70C H 0.6985 -0.1349 0.4733 0.182 Uiso 0.50 1 calc PR . .
H70D H 0.6880 -0.0142 0.4641 0.182 Uiso 0.50 1 calc PR . .
O800 O 0.587(2) -0.3995(15) 0.3429(5) 0.116(7) Uiso 0.50 1 d PD . .
C801 C 0.534(3) -0.460(4) 0.3551(11) 0.20(2) Uiso 0.50 1 d PD . .
H80D H 0.5278 -0.5048 0.3368 0.242 Uiso 0.50 1 calc PR . .
H80E H 0.4549 -0.4144 0.3632 0.242 Uiso 0.50 1 calc PR . .
C802 C 0.614(2) -0.5332(18) 0.3867(6) 0.065(6) Uiso 0.50 1 d PD . .
H80F H 0.5820 -0.5842 0.3963 0.097 Uiso 0.50 1 calc PR . .
H80G H 0.6161 -0.4874 0.4050 0.097 Uiso 0.50 1 calc PR . .
H80H H 0.6938 -0.5736 0.3784 0.097 Uiso 0.50 1 calc PR . .
C803 C 0.574(2) -0.3749(18) 0.3095(5) 0.062(6) Uiso 0.50 1 d PD . .
H80I H 0.4907 -0.3299 0.3033 0.074 Uiso 0.50 1 calc PR . .
H80J H 0.6014 -0.4412 0.2965 0.074 Uiso 0.50 1 calc PR . .
C804 C 0.6516(18) -0.3091(16) 0.3005(5) 0.048(5) Uiso 0.50 1 d PD . .
H80K H 0.6451 -0.2868 0.2754 0.072 Uiso 0.50 1 calc PR . .
H80L H 0.7337 -0.3551 0.3067 0.072 Uiso 0.50 1 calc PR . .
H80M H 0.6241 -0.2447 0.3139 0.072 Uiso 0.50 1 calc PR . .

loop_
_atom_site_aniso_label
_atom_site_aniso_U_11
_atom_site_aniso_U_22
_atom_site_aniso_U_33
_atom_site_aniso_U_23
_atom_site_aniso_U_13
_atom_site_aniso_U_12
Fe1 0.0315(9) 0.0194(6) 0.0286(7) -0.0023(5) 0.0028(6) -0.0101(6)
Fe2 0.0328(9) 0.0224(7) 0.0284(7) -0.0010(5) 0.0043(6) -0.0101(6)
S1 0.0345(17) 0.0200(11) 0.0320(12) -0.0005(9) -0.0008(10) -0.0109(10)
S2 0.0504(19) 0.0234(12) 0.0329(13) -0.0010(10) -0.0068(11) -0.0163(12)
C1 0.020(6) 0.014(4) 0.040(5) -0.005(4) 0.010(4) -0.003(4)
C2 0.028(6) 0.022(5) 0.026(5) 0.002(4) -0.001(4) -0.010(4)
C3 0.025(6) 0.020(4) 0.037(5) -0.004(4) 0.002(4) -0.005(4)
C4 0.034(7) 0.033(5) 0.030(5) -0.001(4) -0.004(4) -0.018(5)
C5 0.042(7) 0.021(5) 0.038(6) 0.002(4) -0.004(5) -0.017(4)
C6 0.030(6) 0.019(4) 0.034(5) 0.003(4) -0.001(4) -0.009(4)
C7 0.046(7) 0.029(5) 0.028(5) -0.003(4) -0.002(5) -0.011(5)
C8 0.033(7) 0.020(4) 0.037(5) -0.003(4) 0.003(4) -0.008(4)
C9 0.023(7) 0.031(5) 0.031(5) -0.014(4) 0.007(4) -0.009(5)
C10 0.030(7) 0.028(5) 0.045(6) 0.000(4) -0.009(5) -0.013(5)
C11 0.036(7) 0.036(6) 0.052(6) -0.004(5) 0.001(5) -0.028(5)
C12 0.042(8) 0.028(5) 0.028(5) -0.003(4) -0.002(5) -0.010(5)
C13 0.041(7) 0.035(6) 0.033(5) -0.001(4) -0.002(5) -0.015(5)
C14 0.018(6) 0.025(5) 0.042(5) -0.005(4) 0.005(4) -0.009(4)
C15 0.054(8) 0.029(5) 0.026(5) -0.006(4) 0.000(5) -0.013(5)
C16 0.057(8) 0.040(6) 0.031(5) -0.002(4) -0.004(5) -0.023(5)
C17 0.067(9) 0.032(5) 0.042(6) -0.010(5) -0.007(5) -0.014(5)
C18 0.066(9) 0.055(6) 0.041(6) 0.002(5) -0.013(5) -0.040(6)
C19 0.052(9) 0.022(5) 0.026(5) 0.007(4) -0.005(5) -0.012(5)
C20 0.106(15) 0.028(7) 0.036(8) 0.011(6) -0.027(7) -0.021(8)
C21 0.094(14) 0.049(9) 0.079(11) 0.028(8) -0.040(10) -0.035(9)
C22 0.098(18) 0.020(6) 0.062(9) 0.007(6) 0.009(11) 0.004(10)
C19X 0.052(9) 0.022(5) 0.026(5) 0.007(4) -0.005(5) -0.012(5)
C20X 0.106(15) 0.028(7) 0.036(8) 0.011(6) -0.027(7) -0.021(8)
C21X 0.094(14) 0.049(9) 0.079(11) 0.028(8) -0.040(10) -0.035(9)
C22X 0.098(18) 0.020(6) 0.062(9) 0.007(6) 0.009(11) 0.004(10)
S31 0.0377(17) 0.0221(11) 0.0306(12) -0.0025(9) 0.0034(11) -0.0148(11)
S32 0.0306(16) 0.0202(11) 0.0271(12) -0.0029(9) 0.0042(10) -0.0098(10)
C31 0.018(6) 0.027(5) 0.035(5) 0.000(4) 0.002(4) -0.005(4)
C32 0.021(6) 0.019(4) 0.033(5) -0.006(4) 0.003(4) -0.008(4)
C33 0.026(6) 0.025(5) 0.027(5) -0.005(4) 0.010(4) -0.016(4)
C34 0.042(7) 0.022(5) 0.030(5) 0.002(4) -0.007(4) -0.007(4)
C35 0.050(7) 0.016(5) 0.037(6) -0.006(4) 0.003(5) -0.004(4)
C36 0.040(7) 0.032(5) 0.030(5) 0.001(4) 0.001(4) -0.021(5)
C37 0.034(7) 0.021(5) 0.030(5) 0.003(4) 0.005(4) -0.008(4)
C38 0.042(7) 0.019(5) 0.037(5) -0.008(4) 0.013(5) -0.012(4)
C39 0.036(7) 0.021(5) 0.033(5) -0.006(4) 0.010(5) -0.014(4)
C40 0.042(7) 0.017(4) 0.037(5) -0.004(4) 0.002(5) -0.008(4)
C41 0.035(7) 0.025(5) 0.033(5) -0.003(4) 0.011(4) -0.006(4)
C42 0.031(7) 0.029(5) 0.031(5) 0.000(4) 0.006(4) -0.015(4)
C43 0.037(7) 0.018(5) 0.040(5) -0.002(4) 0.002(5) -0.008(4)
C44 0.037(7) 0.029(5) 0.027(5) -0.002(4) 0.009(4) -0.017(5)
C45 0.071(9) 0.025(5) 0.030(5) -0.002(4) 0.003(5) -0.025(5)
C46 0.13(2) 0.032(9) 0.042(9) -0.016(7) 0.006(10) -0.017(10)
C47 0.18(2) 0.17(3) 0.055(11) -0.050(14) 0.045(15) -0.15(2)
C48 0.12(2) 0.064(12) 0.055(12) -0.033(10) -0.044(12) 0.031(13)
C45X 0.071(9) 0.025(5) 0.030(5) -0.002(4) 0.003(5) -0.025(5)
C46X 0.13(2) 0.032(9) 0.042(9) -0.016(7) 0.006(10) -0.017(10)
C47X 0.18(2) 0.17(3) 0.055(11) -0.050(14) 0.045(15) -0.15(2)
C48X 0.12(2) 0.064(12) 0.055(12) -0.033(10) -0.044(12) 0.031(13)
C49 0.053(8) 0.032(5) 0.042(6) 0.002(4) 0.004(5) -0.027(5)
C50 0.091(10) 0.030(6) 0.060(7) 0.001(5) 0.029(7) -0.025(6)
C51 0.072(9) 0.040(6) 0.047(6) 0.007(5) -0.005(6) -0.024(6)
C52 0.048(8) 0.037(5) 0.047(6) 0.004(5) 0.000(5) -0.024(5)
S61 0.0352(17) 0.0239(12) 0.0323(12) -0.0008(10) 0.0041(11) -0.0126(11)
S62 0.0416(18) 0.0274(12) 0.0305(12) -0.0001(10) -0.0002(11) -0.0155(11)
C61 0.038(7) 0.036(5) 0.031(5) 0.000(4) 0.014(4) -0.014(5)
C62 0.024(6) 0.038(5) 0.034(5) -0.005(4) 0.008(4) -0.015(5)
C63 0.031(7) 0.034(5) 0.030(5) -0.002(4) 0.004(4) -0.014(5)
C64 0.054(8) 0.044(6) 0.035(6) 0.004(5) 0.000(5) -0.027(6)
C65 0.049(8) 0.036(5) 0.032(5) 0.001(4) 0.004(5) -0.016(5)
C66 0.046(7) 0.016(4) 0.040(6) 0.000(4) 0.000(5) -0.011(5)
C67 0.065(8) 0.024(5) 0.039(6) 0.003(4) 0.001(5) -0.023(5)
C68 0.030(7) 0.029(5) 0.040(6) 0.002(4) -0.002(4) -0.014(5)
C69 0.028(7) 0.030(5) 0.032(5) 0.002(4) 0.003(4) -0.013(5)
C70 0.038(7) 0.040(6) 0.031(5) 0.004(4) -0.002(4) -0.016(5)
C71 0.045(8) 0.046(6) 0.049(6) 0.013(5) -0.001(5) -0.029(6)
C72 0.055(8) 0.030(5) 0.036(5) 0.003(4) -0.001(5) -0.019(5)
C73 0.040(7) 0.025(5) 0.036(5) 0.007(4) -0.013(5) -0.009(5)
C74 0.038(8) 0.039(6) 0.047(6) -0.007(5) -0.003(5) -0.018(5)
C75 0.056(8) 0.024(5) 0.037(5) 0.000(4) -0.005(5) -0.014(5)
C76 0.054(8) 0.033(5) 0.040(6) -0.006(4) 0.003(5) -0.020(5)
C77 0.073(9) 0.033(6) 0.057(7) -0.003(5) -0.010(6) -0.011(6)
C78 0.080(10) 0.048(6) 0.053(7) 0.009(5) -0.015(6) -0.045(7)
C79 0.077(10) 0.048(7) 0.047(6) 0.023(5) -0.022(6) -0.033(7)
C80 0.206(19) 0.039(7) 0.069(9) 0.026(7) 0.001(10) -0.031(10)
C81 0.142(15) 0.086(10) 0.060(8) 0.038(7) -0.039(9) -0.041(10)
C82 0.136(17) 0.156(17) 0.27(2) 0.180(18) -0.092(16) -0.104(15)
S91 0.0388(17) 0.0276(12) 0.0288(12) -0.0018(10) 0.0050(11) -0.0160(11)
S92 0.0272(16) 0.0221(11) 0.0310(12) -0.0015(9) 0.0025(10) -0.0097(10)
C91 0.027(6) 0.026(5) 0.035(5) 0.003(4) 0.003(4) -0.014(4)
C92 0.021(6) 0.023(5) 0.025(5) 0.000(4) 0.005(4) -0.003(4)
C93 0.025(6) 0.029(5) 0.032(5) 0.004(4) 0.003(4) -0.015(4)
C94 0.057(8) 0.020(5) 0.035(6) -0.002(4) -0.002(5) -0.003(5)
C95 0.074(9) 0.025(5) 0.033(6) -0.005(5) -0.004(5) -0.001(5)
C96 0.043(7) 0.024(5) 0.033(5) -0.004(4) 0.004(5) -0.018(5)
C97 0.029(7) 0.034(5) 0.029(5) -0.002(4) 0.003(4) -0.011(5)
C98 0.037(7) 0.024(5) 0.039(6) -0.005(4) 0.007(5) -0.011(4)
C99 0.031(7) 0.031(5) 0.032(5) -0.004(4) -0.003(4) -0.012(4)
C100 0.035(7) 0.027(5) 0.033(5) -0.010(4) 0.006(5) -0.011(4)
C101 0.033(7) 0.037(6) 0.029(5) -0.002(4) 0.007(4) -0.016(5)
C102 0.030(7) 0.029(5) 0.030(5) -0.002(4) -0.001(4) -0.013(4)
C103 0.036(7) 0.022(5) 0.035(5) 0.001(4) -0.003(5) -0.012(4)
C104 0.018(6) 0.031(5) 0.032(5) -0.007(4) 0.000(4) -0.009(4)
C105 0.079(9) 0.027(5) 0.036(5) -0.001(4) -0.008(5) -0.024(5)
C106 0.26(2) 0.23(2) 0.058(9) -0.079(11) 0.086(12) -0.21(2)
C107 0.170(17) 0.059(8) 0.074(9) -0.034(7) -0.067(10) 0.020(9)
C108 0.098(11) 0.051(7) 0.058(7) -0.014(6) -0.010(7) -0.031(7)
C109 0.057(8) 0.034(5) 0.034(5) 0.002(4) 0.007(5) -0.017(5)
C110 0.048(8) 0.041(6) 0.062(7) -0.003(5) 0.010(6) -0.024(5)
C111 0.092(11) 0.049(7) 0.057(7) 0.015(6) -0.008(7) -0.047(7)
C112 0.106(11) 0.049(7) 0.051(7) -0.005(5) 0.037(7) -0.044(7)
Co1 0.0332(9) 0.0257(6) 0.0350(7) -0.0069(5) 0.0056(6) -0.0116(6)
C201 0.047(10) 0.037(6) 0.077(8) 0.004(6) 0.003(7) 0.006(6)
C202 0.053(10) 0.029(6) 0.070(8) 0.002(5) 0.022(6) -0.012(5)
C203 0.054(9) 0.048(6) 0.041(6) 0.003(5) 0.017(5) -0.012(6)
C204 0.040(9) 0.051(7) 0.050(6) 0.005(5) -0.006(6) -0.018(6)
C205 0.060(11) 0.092(10) 0.061(8) 0.018(7) -0.025(7) -0.040(8)
C206 0.056(10) 0.080(9) 0.039(6) -0.019(6) 0.018(6) -0.036(7)
C207 0.071(11) 0.078(8) 0.053(7) -0.001(6) 0.021(7) -0.053(8)
C208 0.108(13) 0.048(7) 0.060(8) 0.018(6) -0.014(8) -0.043(8)
C209 0.036(8) 0.061(7) 0.042(6) 0.017(5) -0.008(5) -0.005(6)
C210 0.068(10) 0.051(7) 0.044(6) -0.023(5) 0.013(6) -0.015(6)
C301 0.051(8) 0.044(6) 0.051(6) -0.016(5) 0.006(6) -0.042(6)
C302 0.023(8) 0.039(6) 0.093(9) 0.014(6) -0.009(6) -0.010(5)
C303 0.051(10) 0.084(9) 0.080(9) 0.028(7) 0.006(7) -0.045(8)
C304 0.080(11) 0.042(6) 0.068(8) 0.007(6) -0.006(8) -0.036(7)
C305 0.046(9) 0.040(6) 0.074(8) 0.000(6) -0.006(6) -0.015(6)
C306 0.034(8) 0.046(6) 0.062(7) -0.016(5) 0.009(6) -0.013(5)
C307 0.089(11) 0.072(8) 0.047(7) 0.009(6) -0.009(6) -0.047(8)
C401 0.156(16) 0.043(7) 0.062(8) -0.014(6) 0.036(9) -0.062(9)
C402 0.086(10) 0.037(6) 0.054(7) -0.004(6) 0.001(7) -0.019(6)
C403 0.084(11) 0.053(7) 0.062(8) -0.024(6) 0.025(7) -0.035(7)
C404 0.073(11) 0.049(8) 0.102(11) -0.007(7) -0.002(9) -0.013(7)
C405 0.092(13) 0.047(8) 0.127(13) -0.015(9) 0.021(11) -0.035(8)
C406 0.097(13) 0.037(7) 0.118(13) -0.025(8) 0.056(10) -0.032(8)
C407 0.25(2) 0.089(11) 0.058(9) -0.011(8) 0.043(11) -0.089(13)
C501 0.060(11) 0.061(9) 0.093(11) -0.056(9) -0.014(8) 0.033(8)
C502 0.105(14) 0.068(9) 0.102(11) -0.012(9) 0.029(10) -0.038(9)
C503 0.089(13) 0.067(10) 0.134(15) -0.009(10) 0.018(10) -0.010(9)
C504 0.125(17) 0.072(10) 0.108(13) -0.040(9) 0.049(12) -0.022(10)
C505 0.055(11) 0.092(12) 0.151(16) -0.084(13) 0.020(10) -0.005(9)
C506 0.119(15) 0.041(8) 0.109(13) -0.021(8) 0.035(11) 0.011(9)
C507 0.103(13) 0.076(9) 0.079(9) -0.035(8) 0.014(8) -0.028(8)

loop_
_atom_type_symbol
_atom_type_description
_atom_type_scat_dispersion_real
_atom_type_scat_dispersion_imag
_atom_type_scat_source
C C 0.0033 0.0016 'International Tables Vol C Tables 4.2.6.8 and 6.1.1.4'
H H 0.0000 0.0000 'International Tables Vol C Tables 4.2.6.8 and 6.1.1.4'
S S 0.1246 0.1234 'International Tables Vol C Tables 4.2.6.8 and 6.1.1.4'
Fe Fe 0.3463 0.8444 'International Tables Vol C Tables 4.2.6.8 and 6.1.1.4'
Co Co 0.3494 0.9721 'International Tables Vol C Tables 4.2.6.8 and 6.1.1.4'
O O 0.0106 0.0060 'International Tables Vol C Tables 4.2.6.8 and 6.1.1.4'

loop_
_geom_angle_atom_site_label_1
_geom_angle_atom_site_label_2
_geom_angle_atom_site_label_3
_geom_angle
S1 Fe1 S2 87.01(9)
S1 Fe1 S32 87.19(8)
S2 Fe1 S32 155.43(11)
S1 Fe1 S31 155.18(11)
S2 Fe1 S31 87.36(9)
S32 Fe1 S31 87.96(9)
S1 Fe1 S92 107.37(9)
S2 Fe1 S92 100.24(10)
S32 Fe1 S92 104.29(10)
S31 Fe1 S92 97.42(9)
S1 Fe1 Fe2 101.94(8)
S2 Fe1 Fe2 150.21(9)
S32 Fe1 Fe2 54.29(7)
S31 Fe1 Fe2 94.85(8)
S92 Fe1 Fe2 50.00(6)
S62 Fe2 S91 85.59(9)
S62 Fe2 S61 87.19(9)
S91 Fe2 S61 155.36(11)
S62 Fe2 S92 153.81(11)
S91 Fe2 S92 87.86(9)
S61 Fe2 S92 88.31(9)
S62 Fe2 S32 101.92(9)
S91 Fe2 S32 98.37(9)
S61 Fe2 S32 106.17(9)
S92 Fe2 S32 104.11(10)
S62 Fe2 Fe1 151.66(9)
S91 Fe2 Fe1 95.04(8)
S61 Fe2 Fe1 102.36(8)
S92 Fe2 Fe1 54.24(7)
S32 Fe2 Fe1 49.88(6)
C1 S1 Fe1 107.8(3)
C2 S2 Fe1 107.9(3)
C2 C1 C9 125.2(8)
C2 C1 S1 119.1(6)
C9 C1 S1 115.5(6)
C1 C2 C3 128.0(7)
C1 C2 S2 117.7(6)
C3 C2 S2 114.3(6)
C4 C3 C8 116.5(8)
C4 C3 C2 120.7(7)
C8 C3 C2 122.7(8)
C5 C4 C3 121.9(8)
C6 C5 C4 122.0(8)
C5 C6 C7 115.9(8)
C5 C6 C15 122.1(8)
C7 C6 C15 121.7(8)
C8 C7 C6 123.3(8)
C7 C8 C3 120.4(8)
C14 C9 C10 117.1(8)
C14 C9 C1 124.2(8)
C10 C9 C1 118.6(8)
C11 C10 C9 121.7(9)
C12 C11 C10 120.8(8)
C11 C12 C13 117.8(8)
C11 C12 C19 118.2(9)
C13 C12 C19 124.0(9)
C11 C12 C19X 128.1(13)
C13 C12 C19X 114.0(13)
C19 C12 C19X 10.2(13)
C12 C13 C14 121.5(9)
C9 C14 C13 121.1(8)
C6 C15 C16 110.6(7)
C6 C15 C17 108.9(8)
C16 C15 C17 108.2(7)
C6 C15 C18 112.6(7)
C16 C15 C18 107.3(8)
C17 C15 C18 109.1(8)
C22 C19 C20 110.3(10)
C22 C19 C12 107.3(9)
C20 C19 C12 107.6(9)
C22 C19 C21 108.6(10)
C20 C19 C21 107.8(9)
C12 C19 C21 115.2(10)
C22X C19X C20X 110.0(11)
C22X C19X C21X 108.5(11)
C20X C19X C21X 107.8(10)
C22X C19X C12 108(2)
C20X C19X C12 118.6(19)
C21X C19X C12 104(2)
C31 S31 Fe1 106.1(3)
C32 S32 Fe1 107.4(3)
C32 S32 Fe2 104.6(3)
Fe1 S32 Fe2 75.84(8)
C32 C31 C39 125.0(8)
C32 C31 S31 121.2(6)
C39 C31 S31 113.8(6)
C31 C32 C33 128.0(7)
C31 C32 S32 117.1(6)
C33 C32 S32 114.9(5)
C38 C33 C34 116.7(7)
C38 C33 C32 122.0(7)
C34 C33 C32 121.2(7)
C35 C34 C33 121.6(8)
C34 C35 C36 121.8(8)
C35 C36 C37 116.9(8)
C35 C36 C45X 120.1(11)
C37 C36 C45X 123.0(11)
C35 C36 C45 122.3(8)
C37 C36 C45 120.8(8)
C45X C36 C45 2.5(11)
C38 C37 C36 121.3(8)
C33 C38 C37 121.7(7)
C40 C39 C44 117.5(7)
C40 C39 C31 123.0(7)
C44 C39 C31 119.5(8)
C39 C40 C41 121.8(8)
C42 C41 C40 121.1(8)
C43 C42 C41 116.4(8)
C43 C42 C49 120.4(8)
C41 C42 C49 123.2(8)
C44 C43 C42 123.1(8)
C43 C44 C39 120.0(8)
C48 C45 C46 109.8(11)
C48 C45 C47 108.3(11)
C46 C45 C47 107.4(10)
C48 C45 C36 111.8(11)
C46 C45 C36 112.4(10)
C47 C45 C36 106.9(11)
C36 C45X C48X 107.6(15)
C36 C45X C46X 111.5(15)
C48X C45X C46X 109.9(11)
C36 C45X C47X 111.8(16)
C48X C45X C47X 108.5(11)
C46X C45X C47X 107.5(10)
C50 C49 C42 112.3(7)
C50 C49 C52 108.9(8)
C42 C49 C52 109.7(7)
C50 C49 C51 109.6(8)
C42 C49 C51 108.1(8)
C52 C49 C51 108.1(8)
C61 S61 Fe2 107.4(3)
C62 S62 Fe2 108.9(3)
C62 C61 C69 122.3(8)
C62 C61 S61 119.5(7)
C69 C61 S61 118.1(7)
C61 C62 C63 127.8(8)
C61 C62 S62 116.7(7)
C63 C62 S62 115.4(6)
C64 C63 C68 117.0(9)
C64 C63 C62 123.3(9)
C68 C63 C62 119.7(8)
C65 C64 C63 121.5(9)
C64 C65 C66 122.2(9)
C67 C66 C65 115.7(9)
C67 C66 C75 124.1(9)
C65 C66 C75 120.1(8)
C66 C67 C68 122.5(9)
C67 C68 C63 121.1(9)
C74 C69 C70 116.2(8)
C74 C69 C61 124.2(8)
C70 C69 C61 119.5(9)
C71 C70 C69 121.5(9)
C72 C71 C70 122.0(9)
C71 C72 C73 116.6(8)
C71 C72 C79 123.9(9)
C73 C72 C79 119.5(9)
C74 C73 C72 121.3(9)
C69 C74 C73 122.4(9)
C66 C75 C76 110.2(7)
C66 C75 C78 112.2(8)
C76 C75 C78 107.6(8)
C66 C75 C77 109.3(8)
C76 C75 C77 108.6(8)
C78 C75 C77 108.8(8)
C81 C79 C80 109.6(11)
C81 C79 C72 110.4(9)
C80 C79 C72 108.1(9)
C81 C79 C82 107.1(12)
C80 C79 C82 111.1(13)
C72 C79 C82 110.5(10)
C91 S91 Fe2 106.7(3)
C92 S92 Fe2 107.2(3)
C92 S92 Fe1 104.3(3)
Fe2 S92 Fe1 75.76(8)
C92 C91 C99 123.7(7)
C92 C91 S91 121.0(6)
C99 C91 S91 115.2(6)
C91 C92 C93 127.4(7)
C91 C92 S92 117.1(6)
C93 C92 S92 115.4(6)
C94 C93 C98 117.2(8)
C94 C93 C92 121.5(8)
C98 C93 C92 121.2(7)
C95 C94 C93 120.6(8)
C94 C95 C96 123.2(8)
C97 C96 C95 115.6(8)
C97 C96 C105 121.8(8)
C95 C96 C105 122.6(8)
C96 C97 C98 122.9(8)
C97 C98 C93 120.5(8)
C100 C99 C104 117.1(8)
C100 C99 C91 123.7(8)
C104 C99 C91 119.1(8)
C101 C100 C99 120.1(8)
C102 C101 C100 122.7(8)
C101 C102 C103 117.7(8)
C101 C102 C109 124.0(8)
C103 C102 C109 118.3(7)
C104 C103 C102 120.6(8)
C103 C104 C99 121.7(8)
C107 C105 C108 109.4(10)
C107 C105 C106 107.8(12)
C108 C105 C106 107.1(10)
C107 C105 C96 112.5(9)
C108 C105 C96 111.8(8)
C106 C105 C96 108.0(9)
C110 C109 C102 109.1(7)
C110 C109 C111 108.7(8)
C102 C109 C111 108.5(8)
C110 C109 C112 108.7(9)
C102 C109 C112 111.7(7)
C111 C109 C112 110.1(8)
C210 Co1 C204 162.1(5)
C210 Co1 C208 68.7(5)
C204 Co1 C208 109.0(5)
C210 Co1 C209 41.7(4)
C204 Co1 C209 124.8(5)
C208 Co1 C209 41.2(5)
C210 Co1 C201 120.0(5)
C204 Co1 C201 68.2(5)
C208 Co1 C201 160.7(6)
C209 Co1 C201 156.2(5)
C210 Co1 C205 155.6(5)
C204 Co1 C205 40.4(4)
C208 Co1 C205 124.9(5)
C209 Co1 C205 161.6(5)
C201 Co1 C205 40.6(5)
C210 Co1 C206 39.7(4)
C204 Co1 C206 157.5(5)
C208 Co1 C206 68.1(5)
C209 Co1 C206 68.7(5)
C201 Co1 C206 106.7(5)
C205 Co1 C206 121.6(6)
C210 Co1 C203 124.5(5)
C204 Co1 C203 40.6(4)
C208 Co1 C203 122.4(5)
C209 Co1 C203 107.1(5)
C201 Co1 C203 68.8(5)
C205 Co1 C203 68.4(5)
C206 Co1 C203 160.2(5)
C210 Co1 C202 106.6(5)
C204 Co1 C202 68.5(4)
C208 Co1 C202 158.2(6)
C209 Co1 C202 121.1(5)
C201 Co1 C202 40.4(4)
C205 Co1 C202 68.1(5)
C206 Co1 C202 122.8(5)
C203 Co1 C202 41.4(4)
C210 Co1 C207 67.8(5)
C204 Co1 C207 123.0(5)
C208 Co1 C207 41.2(5)
C209 Co1 C207 69.4(5)
C201 Co1 C207 123.0(6)
C205 Co1 C207 107.9(5)
C206 Co1 C207 39.9(4)
C203 Co1 C207 158.6(5)
C202 Co1 C207 158.6(5)
C202 C201 C205 108.3(11)
C202 C201 Co1 70.1(6)
C205 C201 Co1 69.7(6)
C201 C202 C203 107.8(10)
C201 C202 Co1 69.5(6)
C203 C202 Co1 69.2(5)
C204 C203 C202 106.4(11)
C204 C203 Co1 68.6(6)
C202 C203 Co1 69.4(5)
C205 C204 C203 109.8(11)
C205 C204 Co1 70.8(7)
C203 C204 Co1 70.9(6)
C204 C205 C201 107.8(11)
C204 C205 Co1 68.9(6)
C201 C205 Co1 69.7(6)
C210 C206 C207 109.4(11)
C210 C206 Co1 68.6(6)
C207 C206 Co1 70.5(6)
C206 C207 C208 106.9(11)
C206 C207 Co1 69.6(6)
C208 C207 Co1 68.3(6)
C209 C208 C207 108.8(11)
C209 C208 Co1 69.8(6)
C207 C208 Co1 70.5(7)
C208 C209 C210 105.1(11)
C208 C209 Co1 69.0(6)
C210 C209 Co1 68.1(6)
C206 C210 C209 109.8(11)
C206 C210 Co1 71.6(7)
C209 C210 Co1 70.2(6)
C302 C301 C306 120.0
C302 C301 C307 119.5(7)
C306 C301 C307 120.5(7)
C301 C302 C303 120.0
C304 C303 C302 120.0
C305 C304 C303 120.0
C306 C305 C304 120.0
C305 C306 C301 120.0
C402 C401 C406 120.0
C402 C401 C407 121.4(10)
C406 C401 C407 118.6(10)
C401 C402 C403 120.0
C404 C403 C402 120.0
C405 C404 C403 120.0
C404 C405 C406 120.0
C405 C406 C401 120.0
C502 C501 C506 120.0
C502 C501 C507 120.5(11)
C506 C501 C507 119.5(11)
C503 C502 C501 120.0
C502 C503 C504 120.0
C505 C504 C503 120.0
C506 C505 C504 120.0
C505 C506 C501 120.0
C602 C601 C606 120.0
C602 C601 C607 115.0(15)
C606 C601 C607 124.9(15)
C601 C602 C603 120.0
C602 C603 C604 120.0
C605 C604 C603 120.0
C604 C605 C606 120.0
C605 C606 C601 120.0
C702 C701 C706 120.0
C702 C701 C707 117(2)
C706 C701 C707 123(2)
C701 C702 C703 120.0
C702 C703 C704 120.0
C705 C704 C703 120.0
C706 C705 C704 120.0
C705 C706 C701 120.0
C803 O800 C801 114(3)
O800 C801 C802 105.1(19)
O800 C803 C804 104.9(17)

loop_
_geom_bond_atom_site_label_1
_geom_bond_atom_site_label_2
_geom_bond_distance
Fe1 S1 2.201(2)
Fe1 S2 2.203(3)
Fe1 S32 2.211(2)
Fe1 S31 2.216(2)
Fe1 S92 2.348(3)
Fe1 Fe2 2.8042(18)
Fe2 S62 2.193(3)
Fe2 S91 2.207(2)
Fe2 S61 2.209(2)
Fe2 S92 2.216(2)
Fe2 S32 2.348(3)
S1 C1 1.730(9)
S2 C2 1.745(8)
C1 C2 1.379(11)
C1 C9 1.482(11)
C2 C3 1.476(11)
C3 C4 1.406(12)
C3 C8 1.409(11)
C4 C5 1.392(12)
C5 C6 1.387(12)
C6 C7 1.403(12)
C6 C15 1.521(12)
C7 C8 1.386(12)
C9 C14 1.381(12)
C9 C10 1.408(12)
C10 C11 1.394(12)
C11 C12 1.387(13)
C12 C13 1.388(13)
C12 C19 1.530(13)
C12 C19X 1.56(2)
C13 C14 1.403(12)
C15 C16 1.533(12)
C15 C17 1.539(13)
C15 C18 1.545(13)
C19 C22 1.505(14)
C19 C20 1.512(13)
C19 C21 1.541(15)
C19X C22X 1.505(14)
C19X C20X 1.513(13)
C19X C21X 1.541(15)
S31 C31 1.750(8)
S32 C32 1.773(8)
C31 C32 1.359(11)
C31 C39 1.500(11)
C32 C33 1.473(11)
C33 C38 1.388(12)
C33 C34 1.397(11)
C34 C35 1.382(11)
C35 C36 1.389(12)
C36 C37 1.395(12)
C36 C45X 1.499(19)
C36 C45 1.575(15)
C37 C38 1.390(11)
C39 C40 1.364(12)
C39 C44 1.416(11)
C40 C41 1.397(12)
C41 C42 1.390(12)
C42 C43 1.389(12)
C42 C49 1.539(12)
C43 C44 1.368(11)
C45 C48 1.505(14)
C45 C46 1.515(13)
C45 C47 1.543(15)
C45X C48X 1.505(14)
C45X C46X 1.515(13)
C45X C47X 1.542(15)
C49 C50 1.534(14)
C49 C52 1.544(12)
C49 C51 1.564(14)
S61 C61 1.721(9)
S62 C62 1.732(9)
C61 C62 1.408(12)
C61 C69 1.479(12)
C62 C63 1.463(12)
C63 C64 1.379(12)
C63 C68 1.389(12)
C64 C65 1.372(13)
C65 C66 1.401(13)
C66 C67 1.375(12)
C66 C75 1.527(12)
C67 C68 1.381(12)
C69 C74 1.381(13)
C69 C70 1.393(12)
C70 C71 1.393(12)
C71 C72 1.374(13)
C72 C73 1.398(13)
C72 C79 1.530(13)
C73 C74 1.385(12)
C75 C76 1.532(12)
C75 C78 1.537(14)
C75 C77 1.548(14)
C79 C81 1.500(16)
C79 C80 1.519(18)
C79 C82 1.534(18)
S91 C91 1.731(9)
S92 C92 1.760(8)
C91 C92 1.373(11)
C91 C99 1.487(12)
C92 C93 1.480(11)
C93 C94 1.382(12)
C93 C98 1.389(12)
C94 C95 1.369(12)
C95 C96 1.382(12)
C96 C97 1.365(12)
C96 C105 1.541(12)
C97 C98 1.381(11)
C99 C100 1.396(12)
C99 C104 1.415(12)
C100 C101 1.394(12)
C101 C102 1.376(12)
C102 C103 1.399(12)
C102 C109 1.538(12)
C103 C104 1.384(11)
C105 C107 1.497(16)
C105 C108 1.520(13)
C105 C106 1.540(17)
C109 C110 1.537(13)
C109 C111 1.542(14)
C109 C112 1.546(14)
Co1 C210 1.990(11)
Co1 C204 2.001(10)
Co1 C208 2.009(11)
Co1 C209 2.018(10)
Co1 C201 2.025(10)
Co1 C205 2.026(11)
Co1 C206 2.027(10)
Co1 C203 2.031(10)
Co1 C202 2.034(9)
Co1 C207 2.038(10)
C201 C202 1.400(16)
C201 C205 1.406(16)
C202 C203 1.437(14)
C203 C204 1.398(15)
C204 C205 1.390(16)
C206 C210 1.366(15)
C206 C207 1.388(15)
C207 C208 1.424(17)
C208 C209 1.417(16)
C209 C210 1.426(14)
C301 C302 1.3900
C301 C306 1.3900
C301 C307 1.502(8)
C302 C303 1.3900
C303 C304 1.3900
C304 C305 1.3900
C305 C306 1.3900
C401 C402 1.3900
C401 C406 1.3900
C401 C407 1.492(9)
C402 C403 1.3900
C403 C404 1.3900
C404 C405 1.3900
C405 C406 1.3900
C501 C502 1.3900
C501 C506 1.3900
C501 C507 1.500(9)
C502 C503 1.3900
C503 C504 1.3900
C504 C505 1.3900
C505 C506 1.3900
C601 C602 1.3900
C601 C606 1.3900
C601 C607 1.486(10)
C602 C603 1.3900
C603 C604 1.3900
C604 C605 1.3900
C605 C606 1.3900
C701 C702 1.3900
C701 C706 1.3900
C701 C707 1.491(11)
C702 C703 1.3900
C703 C704 1.3900
C704 C705 1.3900
C705 C706 1.3900
O800 C803 1.29(2)
O800 C801 1.30(2)
C801 C802 1.58(3)
C803 C804 1.59(2)
